data_7719274
loop_
_publ_author_name
'Kebernik, Steven'
'Kr&#xe4;tschmer, Frederic'
'Sun, Xiaofei'
'Roesky, Peter W.'

_publ_section_title
;
 Luminescent ionic heterobimetallic diphosphine-&#x3b2;-diketiminate
 complexes.
;
_journal_issue 35
_journal_name_full 'Dalton transactions (Cambridge, England : 2003)'
_journal_page_first 13192
_journal_page_last 13199
_journal_paper_doi 10.1039/d5dt00977d
_journal_volume 54
_journal_year 2025
_chemical_formula_moiety 'F6 Sb, C45 H43 Ag Cl N2 O P2 Zn, 3[C4H8O]'
_chemical_formula_sum 'C57 H67 Ag Cl F6 N2 O4 P2 Sb Zn'
_chemical_formula_weight 1350.50
_space_group_crystal_system triclinic
_space_group_IT_number 2
_space_group_name_Hall '-P 1'
_space_group_name_H-M_alt 'P -1'
_atom_sites_solution_hydrogens geom
_atom_sites_solution_primary dual
_audit_creation_date 2025-04-14
_audit_creation_method
;
Olex2 1.5
(compiled 2024.02.16 svn.r378c4104 for OlexSys, GUI svn.r6928)
;
_audit_update_record
;
2025-04-24 deposited with the CCDC.	2025-07-28 downloaded from the CCDC.
;
_cell_angle_alpha 91.087(5)
_cell_angle_beta 94.890(5)
_cell_angle_gamma 100.860(5)
_cell_formula_units_Z 2
_cell_length_a 12.3341(7)
_cell_length_b 14.1447(9)
_cell_length_c 18.6109(13)
_cell_measurement_reflns_used 28544
_cell_measurement_temperature 100
_cell_measurement_theta_max 27.65
_cell_measurement_theta_min 1.69
_cell_volume 3175.1(4)
_computing_cell_refinement
;
X-Area Recipe 1.33.0.0 (STOE, 2015)
;
_computing_data_collection
;
X-Area Pilatus3_SV 1.31.150.0 (STOE, 2018)
;
_computing_data_reduction
;
X-Area Integrate 1.73.1.0 (STOE, 2018)
X-Area LANA 1.73.2.0 (STOE, 2018)
;
_computing_molecular_graphics 'Olex2 1.5 (Dolomanov et al., 2009)'
_computing_publication_material 'Olex2 1.5 (Dolomanov et al., 2009)'
_computing_structure_refinement 'SHELXL 2018/3 (Sheldrick, 2015)'
_computing_structure_solution 'SHELXT 2018/2 (Sheldrick, 2018)'
_diffrn_ambient_temperature 100
_diffrn_detector_area_resol_mean 13.33
_diffrn_measured_fraction_theta_full 0.992
_diffrn_measured_fraction_theta_max 0.992
_diffrn_measurement_details
;
 739 frames, detector distance = 60 mm
;
_diffrn_measurement_device 'Eulerian 4-circle diffractometer'
_diffrn_measurement_device_type 'STOE STADIVARI'
_diffrn_measurement_method 'rotation method, \w scans'
_diffrn_radiation_type MoK\a
_diffrn_radiation_wavelength 0.71073
_diffrn_reflns_av_R_equivalents 0.0861
_diffrn_reflns_av_unetI/netI 0.0911
_diffrn_reflns_Laue_measured_fraction_full 0.992
_diffrn_reflns_Laue_measured_fraction_max 0.992
_diffrn_reflns_limit_h_max 15
_diffrn_reflns_limit_h_min -14
_diffrn_reflns_limit_k_max 17
_diffrn_reflns_limit_k_min -16
_diffrn_reflns_limit_l_max 22
_diffrn_reflns_limit_l_min -22
_diffrn_reflns_number 29778
_diffrn_reflns_point_group_measured_fraction_full 0.992
_diffrn_reflns_point_group_measured_fraction_max 0.992
_diffrn_reflns_theta_full 25.242
_diffrn_reflns_theta_max 26.000
_diffrn_reflns_theta_min 1.688
_exptl_absorpt_coefficient_mu 1.254
_exptl_absorpt_correction_T_max 1.0000
_exptl_absorpt_correction_T_min 0.0585
_exptl_absorpt_correction_type multi-scan
_exptl_absorpt_process_details
;
STOE LANA, absorption correction by scaling of reflection intensities.
J. Koziskova, F. Hahn, J. Richter, J. Kozisek, "Comparison of different
absorption corrections on the model structure of tetrakis(\m~2~-acetato)-
diaqua-di-copper(II)", Acta Chimica Slovaca, vol. 9, no. 2, 2016, pp. 136 - 140.
;
_exptl_crystal_colour colorless
_exptl_crystal_density_diffrn 1.413
_exptl_crystal_density_method 'not measured'
_exptl_crystal_description block
_exptl_crystal_F_000 1368
_exptl_crystal_size_max 0.297
_exptl_crystal_size_mid 0.178
_exptl_crystal_size_min 0.081
_refine_diff_density_max 1.976
_refine_diff_density_min -1.974
_refine_diff_density_rms 0.155
_refine_ls_extinction_method none
_refine_ls_goodness_of_fit_ref 0.994
_refine_ls_hydrogen_treatment constr
_refine_ls_matrix_type full
_refine_ls_number_parameters 607
_refine_ls_number_reflns 12392
_refine_ls_number_restraints 221
_refine_ls_restrained_S_all 0.988
_refine_ls_R_factor_all 0.1222
_refine_ls_R_factor_gt 0.0918
_refine_ls_shift/su_max 0.001
_refine_ls_shift/su_mean 0.000
_refine_ls_structure_factor_coef Fsqd
_refine_ls_weighting_details 'w=1/[\s^2^(Fo^2^)+(0.1766P)^2^] where P=(Fo^2^+2Fc^2^)/3'
_refine_ls_weighting_scheme calc
_refine_ls_wR_factor_gt 0.2485
_refine_ls_wR_factor_ref 0.2746
_reflns_Friedel_coverage 0.000
_reflns_number_gt 7467
_reflns_number_total 12392
_reflns_threshold_expression 'I > 2\s(I)'
_cod_data_source_file d5dt00977d2.cif
_cod_data_source_block stk021
_cod_depositor_comments 'Adding full bibliography for 7719271--7719275.cif.'
_cod_database_code 7719274
_shelx_shelxl_version_number 2019/2
_audit_contact_author
;
      Prof. Dr. Peter W. Roesky
      Karlsruher Institut fuer Technologie (KIT), CS
      Institut fuer Anorganische Chemie (AOC)
      Lehrstuhl fuer Anorganische Funktionsmaterialien
      Engesserstr. 15, Geb. 30.45
      76131 Karlsruhe 
      Bundesrepublik Deutschland
;
_audit_contact_letter
;
;
_shelx_space_group_comment
;
The symmetry employed for this shelxl refinement is uniquely defined
by the following loop, which should always be used as a source of
symmetry information in preference to the above space-group names.
They are only intended as comments.
;
_olex2_refinement_description
;
1. Fixed Uiso
 At 1.2 times of:
  All C(H) groups, All C(H,H) groups
 At 1.5 times of:
  All C(H,H,H) groups
2. Restrained distances
 P2-C36A \\sim P2-C36
 with sigma of 0.02
 C36A-C37 \\sim C36-C37A
 with sigma of 0.02
 C36A-C41A \\sim C36-C41
 with sigma of 0.02
 C39-C38 \\sim C39A-C38A
 with sigma of 0.02
 C37-C38 \\sim C37A-C38A
 with sigma of 0.02
 P2-C37 \\sim P2-C37A
 with sigma of 0.04
 C40-C41A \\sim C40A-C41
 with sigma of 0.02
 C40-C39 \\sim C40A-C39A
 with sigma of 0.02
 C36A-C38 \\sim C36-C38A
 with sigma of 0.04
 C40-C38 \\sim C40A-C38A
 with sigma of 0.04
 C41A-C37 \\sim C41-C37A
 with sigma of 0.04
 P2-C41A \\sim P2-C41
 with sigma of 0.04
 C39-C37 \\sim C39A-C37A
 with sigma of 0.04
 C36A-C40 \\sim C36-C40A
 with sigma of 0.04
 C41A-C39 \\sim C41-C39A
 with sigma of 0.04
3. Uiso/Uaniso restraints and constraints
O1 \\sim C42 \\sim C43 \\sim C44 \\sim C45: within 2A with sigma of 0.01 and
sigma for terminal atoms of 0.02 within 2A
H35 \\sim C36 \\sim C37 \\sim C38 \\sim C39 \\sim C40 \\sim C41A \\sim C36A
\\sim C37A \\sim C38A \\sim C39A \\sim C40A \\sim C41: within 2A with sigma of
0.005 and sigma for terminal atoms of 0.01 within 2A
4. Others
 Sof(C36)=Sof(C37)=Sof(H37)=Sof(C38)=Sof(H38)=Sof(C39A)=Sof(H39A)=Sof(C40A)=
 Sof(H40A)=Sof(C41)=Sof(H41)=1-FVAR(1)
 Sof(C39)=Sof(H39)=Sof(C40)=Sof(H40)=Sof(C41A)=Sof(H41A)=Sof(C36A)=Sof(C37A)=
 Sof(H37A)=Sof(C38A)=Sof(H38A)=FVAR(1)
 Fixed Sof: Sb1(0.5) F1(0.5) F2(0.5) F3(0.5) F4(0.5) F5(0.5) F6(0.5)
5.a Secondary CH2 refined with riding coordinates:
 C42(H42A,H42B), C43(H43A,H43B), C44(H44A,H44B), C45(H45A,H45B)
5.b Aromatic/amide H refined with riding coordinates:
 C2(H2), C7(H7), C8(H8), C9(H9), C10(H10), C13(H13), C14(H14), C15(H15),
 C16(H16), C17(H17), C19(H19), C20(H20), C21(H21), C22(H22), C23(H23), C26(H26),
  C27(H27), C28(H28), C29(H29), C31(H31), C32(H32), C33(H33), C34(H34),
 C35(H35), C37(H37), C38(H38), C39(H39), C40(H40), C41A(H41A), C37A(H37A),
 C38A(H38A), C39A(H39A), C40A(H40A), C41(H41)
5.c Fitted hexagon refined as free rotating group:
 C36(C37,C38,C39,C40,C41A), C36A(C37A,C38A,C39A,C40A,C41)
5.d Idealised Me refined as rotating group:
 C4(H4A,H4B,H4C), C5(H5A,H5B,H5C)
;
_smtbx_masks_void_probe_radius 1.2
_smtbx_masks_void_truncation_radius 1.2
_olex2_submission_special_instructions 'No special instructions were received'

loop_
_space_group_symop_operation_xyz
'x, y, z'
'-x, -y, -z'

loop_
_atom_site_label
_atom_site_type_symbol
_atom_site_fract_x
_atom_site_fract_y
_atom_site_fract_z
_atom_site_U_iso_or_equiv
_atom_site_adp_type
_atom_site_occupancy
_atom_site_site_symmetry_order
_atom_site_calc_flag
_atom_site_refinement_flags_posn
_atom_site_refinement_flags_adp
_atom_site_refinement_flags_occupancy
_atom_site_disorder_assembly
_atom_site_disorder_group
Sb1 Sb 0.61541(11) 0.95585(9) 0.41357(7) 0.0735(4) Uani 0.5 1 d . . P . .
F1 F 0.5999(11) 1.0820(9) 0.4227(7) 0.105(4) Uani 0.5 1 d . . P . .
F2 F 0.5766(10) 0.9586(8) 0.3160(5) 0.092(3) Uani 0.5 1 d . . P . .
F3 F 0.4770(11) 0.9134(12) 0.4257(10) 0.144(6) Uani 0.5 1 d . . P . .
F4 F 0.6564(13) 0.9497(10) 0.5128(7) 0.114(4) Uani 0.5 1 d . . P . .
F5 F 0.6305(8) 0.8369(7) 0.4040(5) 0.071(3) Uani 0.5 1 d . . P . .
F6 F 0.7627(10) 0.9950(8) 0.3966(6) 0.094(3) Uani 0.5 1 d . . P . .
Sb2 Sb 1.000000 1.000000 0.000000 0.0632(3) Uani 1 2 d S . P . .
F7 F 0.9473(4) 1.0691(3) 0.0721(3) 0.0723(13) Uani 1 1 d . . . . .
F8 F 1.1467(4) 1.0464(3) 0.0375(3) 0.0769(14) Uani 1 1 d . . . . .
F9 F 0.9938(4) 0.8928(3) 0.0598(3) 0.0763(13) Uani 1 1 d . . . . .
Ag Ag 0.57658(4) 0.42034(4) 0.17880(3) 0.0573(2) Uani 1 1 d . . . . .
Zn Zn 0.65343(7) 0.63222(6) 0.18636(5) 0.0540(3) Uani 1 1 d . . . . .
Cl Cl 0.57165(14) 0.57988(14) 0.07899(10) 0.0557(5) Uani 1 1 d . . . . .
P1 P 0.39968(15) 0.43001(15) 0.22177(11) 0.0544(5) Uani 1 1 d . . . . .
P2 P 0.75352(16) 0.38443(15) 0.15396(12) 0.0568(5) Uani 1 1 d D . . . .
O1 O 0.7013(5) 0.7747(4) 0.1776(3) 0.0717(15) Uani 1 1 d . U . . .
N1 N 0.5715(5) 0.6116(5) 0.2717(3) 0.0568(15) Uani 1 1 d . . . . .
N2 N 0.7858(5) 0.5846(5) 0.2259(4) 0.0590(17) Uani 1 1 d . . . . .
C1 C 0.6179(6) 0.5935(6) 0.3358(4) 0.062(2) Uani 1 1 d . . . . .
C2 C 0.7265(7) 0.5758(7) 0.3462(5) 0.068(2) Uani 1 1 d . . . . .
H2 H 0.749969 0.563944 0.394542 0.082 Uiso 1 1 calc R U . . .
C3 C 0.8054(6) 0.5728(6) 0.2972(5) 0.061(2) Uani 1 1 d . . . . .
C4 C 0.5520(7) 0.5878(7) 0.4022(4) 0.069(2) Uani 1 1 d . . . . .
H4A H 0.530511 0.649973 0.411115 0.103 Uiso 1 1 calc R U . . .
H4B H 0.598059 0.572425 0.444298 0.103 Uiso 1 1 calc R U . . .
H4C H 0.485409 0.537508 0.393727 0.103 Uiso 1 1 calc R U . . .
C5 C 0.9170(7) 0.5547(10) 0.3275(5) 0.096(4) Uani 1 1 d . . . . .
H5A H 0.975698 0.595162 0.303475 0.144 Uiso 1 1 calc R U . . .
H5B H 0.920330 0.486699 0.319130 0.144 Uiso 1 1 calc R U . . .
H5C H 0.927276 0.570347 0.379414 0.144 Uiso 1 1 calc R U . . .
C6 C 0.4582(6) 0.6270(5) 0.2652(4) 0.0535(18) Uani 1 1 d . . . . .
C7 C 0.4373(7) 0.7179(6) 0.2796(4) 0.063(2) Uani 1 1 d . . . . .
H7 H 0.496474 0.769261 0.295346 0.075 Uiso 1 1 calc R U . . .
C8 C 0.3296(6) 0.7332(6) 0.2709(5) 0.064(2) Uani 1 1 d . . . . .
H8 H 0.314963 0.795646 0.280127 0.076 Uiso 1 1 calc R U . . .
C9 C 0.2425(7) 0.6579(6) 0.2487(4) 0.066(2) Uani 1 1 d . . . . .
H9 H 0.168277 0.668101 0.245442 0.079 Uiso 1 1 calc R U . . .
C10 C 0.2637(6) 0.5691(6) 0.2316(4) 0.0571(19) Uani 1 1 d . . . . .
H10 H 0.203829 0.519440 0.213835 0.068 Uiso 1 1 calc R U . . .
C11 C 0.3708(6) 0.5492(6) 0.2393(4) 0.0555(18) Uani 1 1 d . . . . .
C12 C 0.3757(6) 0.3657(6) 0.3059(4) 0.062(2) Uani 1 1 d . . . . .
C13 C 0.2967(8) 0.3886(8) 0.3502(5) 0.079(3) Uani 1 1 d . . . . .
H13 H 0.255066 0.436905 0.337853 0.094 Uiso 1 1 calc R U . . .
C14 C 0.2818(11) 0.3364(9) 0.4142(6) 0.104(4) Uani 1 1 d . . . . .
H14 H 0.228495 0.349548 0.445062 0.125 Uiso 1 1 calc R U . . .
C15 C 0.3424(9) 0.2681(8) 0.4320(5) 0.082(3) Uani 1 1 d . . . . .
H15 H 0.332466 0.234303 0.475338 0.099 Uiso 1 1 calc R U . . .
C16 C 0.4184(9) 0.2483(7) 0.3867(5) 0.084(3) Uani 1 1 d . . . . .
H16 H 0.460218 0.200079 0.398986 0.100 Uiso 1 1 calc R U . . .
C17 C 0.4352(8) 0.2969(6) 0.3238(5) 0.069(2) Uani 1 1 d . . . . .
H17 H 0.488043 0.282176 0.293191 0.082 Uiso 1 1 calc R U . . .
C18 C 0.2847(6) 0.3760(6) 0.1574(4) 0.0572(19) Uani 1 1 d . . . . .
C19 C 0.2009(7) 0.3027(6) 0.1746(5) 0.061(2) Uani 1 1 d . . . . .
H19 H 0.200496 0.280536 0.222417 0.073 Uiso 1 1 calc R U . . .
C20 C 0.1177(7) 0.2614(6) 0.1229(4) 0.061(2) Uani 1 1 d . . . . .
H20 H 0.059934 0.211561 0.135186 0.073 Uiso 1 1 calc R U . . .
C21 C 0.1190(6) 0.2930(5) 0.0527(4) 0.0540(18) Uani 1 1 d . . . . .
H21 H 0.063042 0.263731 0.016587 0.065 Uiso 1 1 calc R U . . .
C22 C 0.2005(6) 0.3661(6) 0.0358(4) 0.0561(18) Uani 1 1 d . . . . .
H22 H 0.199373 0.389549 -0.011717 0.067 Uiso 1 1 calc R U . . .
C23 C 0.2851(6) 0.4066(6) 0.0874(4) 0.0581(19) Uani 1 1 d . . . . .
H23 H 0.343545 0.455520 0.074571 0.070 Uiso 1 1 calc R U . . .
C24 C 0.8644(6) 0.4877(6) 0.1429(4) 0.0593(19) Uani 1 1 d . . . . .
C25 C 0.8686(6) 0.5751(6) 0.1785(4) 0.0561(18) Uani 1 1 d . . . . .
C26 C 0.9485(6) 0.6554(7) 0.1629(4) 0.066(2) Uani 1 1 d . . . . .
H26 H 0.947494 0.717031 0.183748 0.079 Uiso 1 1 calc R U . . .
C27 C 1.0261(6) 0.6448(6) 0.1185(4) 0.062(2) Uani 1 1 d . . . . .
H27 H 1.079974 0.699396 0.108753 0.074 Uiso 1 1 calc R U . . .
C28 C 0.9497(6) 0.4793(6) 0.0973(4) 0.0542(18) Uani 1 1 d . . . . .
H28 H 0.950353 0.418993 0.074173 0.065 Uiso 1 1 calc R U . . .
C29 C 1.0296(6) 0.5563(6) 0.0865(4) 0.063(2) Uani 1 1 d . . . . .
H29 H 1.087410 0.549645 0.057282 0.076 Uiso 1 1 calc R U . . .
C30 C 0.7395(6) 0.3164(6) 0.0683(5) 0.0589(19) Uani 1 1 d . . . . .
C31 C 0.6799(6) 0.3487(6) 0.0092(4) 0.061(2) Uani 1 1 d . . . . .
H31 H 0.649743 0.405144 0.015121 0.074 Uiso 1 1 calc R U . . .
C32 C 0.6640(7) 0.3017(6) -0.0565(4) 0.0606(19) Uani 1 1 d . . . . .
H32 H 0.626201 0.325917 -0.096561 0.073 Uiso 1 1 calc R U . . .
C33 C 0.7054(6) 0.2163(5) -0.0631(4) 0.0571(19) Uani 1 1 d . . . . .
H33 H 0.694813 0.182408 -0.108444 0.068 Uiso 1 1 calc R U . . .
C34 C 0.7614(6) 0.1798(6) -0.0051(5) 0.061(2) Uani 1 1 d . . . . .
H34 H 0.787530 0.121232 -0.010260 0.073 Uiso 1 1 calc R U . . .
C35 C 0.7778(6) 0.2296(6) 0.0587(5) 0.062(2) Uani 1 1 d . . . . .
H35 H 0.816372 0.205314 0.098393 0.074 Uiso 1 1 calc R U . . .
C42 C 0.7583(9) 0.8363(7) 0.2365(5) 0.082(2) Uani 1 1 d . U . . .
H42A H 0.823715 0.811398 0.257077 0.098 Uiso 1 1 calc R U . . .
H42B H 0.708569 0.840085 0.275093 0.098 Uiso 1 1 calc R U . . .
C43 C 0.7931(11) 0.9322(8) 0.2066(7) 0.107(3) Uani 1 1 d . U . . .
H43A H 0.785389 0.983717 0.241451 0.129 Uiso 1 1 calc R U . . .
H43B H 0.871386 0.941601 0.195379 0.129 Uiso 1 1 calc R U . . .
C44 C 0.7220(10) 0.9340(7) 0.1427(6) 0.092(3) Uani 1 1 d . U . . .
H44A H 0.761533 0.974811 0.106919 0.111 Uiso 1 1 calc R U . . .
H44B H 0.656395 0.960723 0.153717 0.111 Uiso 1 1 calc R U . . .
C45 C 0.6870(8) 0.8331(6) 0.1136(5) 0.078(2) Uani 1 1 d . U . . .
H45A H 0.608759 0.820786 0.092905 0.094 Uiso 1 1 calc R U . . .
H45B H 0.734450 0.819220 0.075932 0.094 Uiso 1 1 calc R U . . .
C36 C 0.8097(11) 0.3143(11) 0.2250(7) 0.0673(17) Uani 0.476(10) 1 d DG U P A 1
C37 C 0.7369(8) 0.2677(10) 0.2718(7) 0.0707(19) Uani 0.476(10) 1 d DG U P A 1
H37 H 0.660836 0.272405 0.266076 0.085 Uiso 0.476(10) 1 calc R U P A 1
C38 C 0.7753(10) 0.2143(9) 0.3270(6) 0.0737(19) Uani 0.476(10) 1 d DG U P A 1
H38 H 0.725556 0.182517 0.359006 0.088 Uiso 0.476(10) 1 calc R U P A 1
C39 C 0.8866(11) 0.2075(9) 0.3354(6) 0.0747(19) Uani 0.524(10) 1 d DG U P A 1
H39 H 0.912915 0.171018 0.373147 0.090 Uiso 0.524(10) 1 calc R U P A 1
C40 C 0.9595(8) 0.2541(11) 0.2886(7) 0.0733(17) Uani 0.524(10) 1 d DG U P A 1
H40 H 1.035555 0.249406 0.294357 0.088 Uiso 0.524(10) 1 calc R U P A 1
C41A C 0.9210(10) 0.3075(11) 0.2334(8) 0.0695(17) Uani 0.524(10) 1 d DG U P A 1
H41A H 0.970837 0.339295 0.201425 0.083 Uiso 0.524(10) 1 calc R U P A 1
C36A C 0.8139(10) 0.3117(9) 0.2213(7) 0.0670(17) Uani 0.524(10) 1 d DG U P A 2
C37A C 0.7395(8) 0.2348(9) 0.2451(6) 0.0701(18) Uani 0.524(10) 1 d DG U P A 2
H37A H 0.662674 0.227034 0.230032 0.084 Uiso 0.524(10) 1 calc R U P A 2
C38A C 0.7775(10) 0.1693(8) 0.2910(7) 0.0732(19) Uani 0.524(10) 1 d DG U P A 2
H38A H 0.726621 0.116795 0.307280 0.088 Uiso 0.524(10) 1 calc R U P A 2
C39A C 0.8898(11) 0.1807(9) 0.3131(6) 0.0731(19) Uani 0.476(10) 1 d DG U P A 2
H39A H 0.915792 0.135977 0.344460 0.088 Uiso 0.476(10) 1 calc R U P A 2
C40A C 0.9642(8) 0.2576(11) 0.2893(8) 0.0732(17) Uani 0.476(10) 1 d DG U P A 2
H40A H 1.041017 0.265397 0.304391 0.088 Uiso 0.476(10) 1 calc R U P A 2
C41 C 0.9262(10) 0.3231(10) 0.2434(9) 0.0694(17) Uani 0.476(10) 1 d DG U P A 2
H41 H 0.977072 0.375637 0.227142 0.083 Uiso 0.476(10) 1 calc R U P A 2

loop_
_atom_site_aniso_label
_atom_site_aniso_U_11
_atom_site_aniso_U_22
_atom_site_aniso_U_33
_atom_site_aniso_U_23
_atom_site_aniso_U_13
_atom_site_aniso_U_12
Sb1 0.0633(8) 0.0809(7) 0.0734(8) -0.0044(6) 0.0057(6) 0.0070(6)
F1 0.104(10) 0.104(8) 0.123(10) 0.025(7) 0.038(8) 0.043(7)
F2 0.110(10) 0.100(7) 0.062(6) 0.003(5) 0.011(6) 0.009(7)
F3 0.069(9) 0.144(12) 0.211(18) 0.017(12) -0.024(10) 0.014(8)
F4 0.135(12) 0.130(10) 0.085(8) 0.006(7) 0.017(8) 0.042(9)
F5 0.065(6) 0.079(6) 0.056(5) 0.009(4) -0.006(4) -0.016(5)
F6 0.093(9) 0.089(7) 0.100(8) -0.001(6) -0.006(7) 0.023(6)
Sb2 0.0345(4) 0.0656(4) 0.0885(6) -0.0165(4) -0.0050(4) 0.0138(3)
F7 0.043(3) 0.078(3) 0.097(4) -0.012(3) 0.003(2) 0.016(2)
F8 0.035(2) 0.083(3) 0.109(4) -0.029(3) -0.007(2) 0.009(2)
F9 0.075(3) 0.065(3) 0.092(4) -0.003(2) -0.002(3) 0.026(2)
Ag 0.0310(3) 0.0754(4) 0.0675(4) -0.0122(3) 0.0106(3) 0.0140(3)
Zn 0.0285(4) 0.0732(6) 0.0607(5) -0.0148(4) 0.0055(4) 0.0116(4)
Cl 0.0325(9) 0.0785(11) 0.0565(10) -0.0141(9) 0.0040(7) 0.0134(8)
P1 0.0302(10) 0.0760(12) 0.0569(11) -0.0122(9) 0.0085(8) 0.0092(9)
P2 0.0320(10) 0.0753(12) 0.0670(13) -0.0068(10) 0.0080(9) 0.0197(9)
O1 0.059(3) 0.081(3) 0.069(3) -0.008(3) -0.002(3) 0.004(3)
N1 0.034(3) 0.082(4) 0.058(4) -0.014(3) 0.005(3) 0.021(3)
N2 0.018(3) 0.085(4) 0.071(4) -0.017(3) 0.008(3) 0.003(3)
C1 0.043(4) 0.093(6) 0.053(5) -0.023(4) 0.010(4) 0.019(4)
C2 0.057(5) 0.095(6) 0.054(5) -0.009(4) 0.004(4) 0.016(5)
C3 0.042(4) 0.072(5) 0.068(5) -0.020(4) -0.003(4) 0.017(4)
C4 0.044(5) 0.108(6) 0.054(5) -0.010(4) 0.008(4) 0.013(4)
C5 0.045(5) 0.173(11) 0.074(6) -0.031(7) -0.011(4) 0.043(6)
C6 0.027(4) 0.062(4) 0.072(5) -0.008(4) -0.001(3) 0.013(3)
C7 0.048(5) 0.077(5) 0.063(5) -0.014(4) 0.011(4) 0.009(4)
C8 0.035(4) 0.081(5) 0.076(5) -0.016(4) -0.005(4) 0.021(4)
C9 0.048(5) 0.083(5) 0.071(5) -0.020(4) 0.000(4) 0.027(4)
C10 0.027(4) 0.081(5) 0.062(5) -0.012(4) 0.004(3) 0.008(3)
C11 0.036(4) 0.076(5) 0.055(4) -0.013(4) 0.014(3) 0.010(4)
C12 0.036(4) 0.088(5) 0.057(5) -0.011(4) 0.004(3) -0.003(4)
C13 0.059(6) 0.122(8) 0.058(5) -0.006(5) 0.018(4) 0.020(5)
C14 0.110(10) 0.132(9) 0.075(7) 0.000(7) 0.036(7) 0.024(8)
C15 0.076(7) 0.101(7) 0.058(5) 0.006(5) -0.001(5) -0.011(6)
C16 0.084(7) 0.081(6) 0.085(7) 0.025(5) -0.003(6) 0.017(5)
C17 0.061(6) 0.078(5) 0.068(5) -0.004(4) 0.004(4) 0.015(4)
C18 0.021(3) 0.088(5) 0.060(5) -0.012(4) 0.005(3) 0.006(3)
C19 0.046(5) 0.069(5) 0.068(5) -0.006(4) 0.008(4) 0.015(4)
C20 0.046(5) 0.067(4) 0.068(5) -0.013(4) 0.004(4) 0.006(4)
C21 0.033(4) 0.061(4) 0.066(5) -0.017(4) -0.006(3) 0.010(3)
C22 0.042(4) 0.075(5) 0.054(4) -0.006(4) 0.005(3) 0.017(4)
C23 0.038(4) 0.073(5) 0.064(5) -0.018(4) 0.013(4) 0.010(4)
C24 0.034(4) 0.092(5) 0.053(4) -0.004(4) 0.005(3) 0.014(4)
C25 0.032(4) 0.078(5) 0.062(5) -0.010(4) 0.005(3) 0.019(4)
C26 0.030(4) 0.100(6) 0.064(5) -0.027(4) -0.006(4) 0.012(4)
C27 0.025(4) 0.082(5) 0.074(5) -0.006(4) -0.002(3) 0.003(4)
C28 0.024(4) 0.080(5) 0.062(4) -0.004(4) 0.004(3) 0.018(3)
C29 0.039(4) 0.093(6) 0.063(5) -0.003(4) 0.010(4) 0.027(4)
C30 0.032(4) 0.069(4) 0.079(5) 0.003(4) 0.019(4) 0.011(3)
C31 0.043(4) 0.075(5) 0.071(5) 0.001(4) 0.017(4) 0.019(4)
C32 0.047(5) 0.075(5) 0.064(5) -0.004(4) 0.013(4) 0.021(4)
C33 0.036(4) 0.066(4) 0.067(5) -0.011(4) 0.007(4) 0.006(3)
C34 0.037(4) 0.071(5) 0.082(6) 0.004(4) 0.019(4) 0.019(4)
C35 0.035(4) 0.081(5) 0.075(5) -0.009(4) 0.011(4) 0.023(4)
C42 0.079(5) 0.083(5) 0.080(5) -0.010(4) 0.006(4) 0.007(4)
C43 0.109(6) 0.092(5) 0.106(6) -0.014(5) -0.007(5) -0.010(5)
C44 0.081(6) 0.078(5) 0.109(6) -0.003(5) -0.002(5) 0.000(5)
C45 0.066(5) 0.081(4) 0.084(5) 0.000(4) 0.002(4) 0.007(4)
C36 0.042(3) 0.097(4) 0.066(4) 0.005(3) 0.011(3) 0.021(3)
C37 0.045(3) 0.100(4) 0.070(4) 0.007(3) 0.010(3) 0.020(3)
C38 0.050(3) 0.103(4) 0.071(4) 0.009(3) 0.009(3) 0.019(3)
C39 0.051(3) 0.103(4) 0.072(4) 0.008(3) 0.007(3) 0.020(3)
C40 0.049(3) 0.102(4) 0.072(4) 0.006(3) 0.007(3) 0.022(3)
C41A 0.044(3) 0.100(4) 0.069(4) 0.006(3) 0.010(3) 0.023(3)
C36A 0.042(3) 0.097(4) 0.066(4) 0.005(3) 0.011(3) 0.021(3)
C37A 0.046(3) 0.099(4) 0.069(4) 0.004(3) 0.012(3) 0.020(3)
C38A 0.049(3) 0.102(4) 0.071(4) 0.006(3) 0.009(3) 0.019(3)
C39A 0.050(3) 0.102(4) 0.071(4) 0.006(3) 0.007(3) 0.021(3)
C40A 0.049(3) 0.102(4) 0.072(4) 0.006(3) 0.007(3) 0.022(3)
C41 0.045(3) 0.100(4) 0.068(4) 0.006(3) 0.010(3) 0.023(3)

loop_
_atom_type_symbol
_atom_type_description
_atom_type_scat_dispersion_real
_atom_type_scat_dispersion_imag
_atom_type_scat_source
C C 0.0033 0.0016 'International Tables Vol C Tables 4.2.6.8 and 6.1.1.4'
H H 0.0000 0.0000 'International Tables Vol C Tables 4.2.6.8 and 6.1.1.4'
Ag Ag -0.8971 1.1015 'International Tables Vol C Tables 4.2.6.8 and 6.1.1.4'
Cl Cl 0.1484 0.1585 'International Tables Vol C Tables 4.2.6.8 and 6.1.1.4'
F F 0.0171 0.0103 'International Tables Vol C Tables 4.2.6.8 and 6.1.1.4'
N N 0.0061 0.0033 'International Tables Vol C Tables 4.2.6.8 and 6.1.1.4'
O O 0.0106 0.0060 'International Tables Vol C Tables 4.2.6.8 and 6.1.1.4'
P P 0.1023 0.0942 'International Tables Vol C Tables 4.2.6.8 and 6.1.1.4'
Sb Sb -0.5866 1.5461 'International Tables Vol C Tables 4.2.6.8 and 6.1.1.4'
Zn Zn 0.2839 1.4301 'International Tables Vol C Tables 4.2.6.8 and 6.1.1.4'

loop_
_geom_angle_atom_site_label_1
_geom_angle_atom_site_label_2
_geom_angle_atom_site_label_3
_geom_angle
_geom_angle_site_symmetry_1
_geom_angle_site_symmetry_3
_geom_angle_publ_flag
F1 Sb1 F2 89.1(6) . . ?
F1 Sb1 F4 92.5(6) . . ?
F1 Sb1 F6 90.4(5) . . ?
F2 Sb1 F4 178.4(6) . . ?
F2 Sb1 F6 89.1(5) . . ?
F3 Sb1 F1 92.4(7) . . ?
F3 Sb1 F2 88.8(7) . . ?
F3 Sb1 F4 91.5(8) . . ?
F3 Sb1 F5 87.9(6) . . ?
F3 Sb1 F6 176.5(7) . . ?
F5 Sb1 F1 179.4(5) . . ?
F5 Sb1 F2 90.4(5) . . ?
F5 Sb1 F4 88.0(5) . . ?
F5 Sb1 F6 89.2(5) . . ?
F6 Sb1 F4 90.5(6) . . ?
F7 Sb2 F7 180.0 . 2_775 ?
F7 Sb2 F9 89.6(2) 2_775 . ?
F7 Sb2 F9 90.4(2) . . ?
F7 Sb2 F9 89.6(2) . 2_775 ?
F7 Sb2 F9 90.4(2) 2_775 2_775 ?
F8 Sb2 F7 89.2(2) . 2_775 ?
F8 Sb2 F7 90.8(2) 2_775 2_775 ?
F8 Sb2 F7 90.8(2) . . ?
F8 Sb2 F7 89.2(2) 2_775 . ?
F8 Sb2 F8 180.0 2_775 . ?
F8 Sb2 F9 90.1(2) . 2_775 ?
F8 Sb2 F9 90.1(2) 2_775 . ?
F8 Sb2 F9 89.9(2) 2_775 2_775 ?
F8 Sb2 F9 89.9(2) . . ?
F9 Sb2 F9 180.0 2_775 . ?
P1 Ag Zn 93.39(5) . . ?
P2 Ag Zn 94.99(6) . . ?
P2 Ag P1 167.95(8) . . ?
Cl Zn Ag 67.88(6) . . ?
O1 Zn Ag 172.59(17) . . ?
O1 Zn Cl 104.85(18) . . ?
N1 Zn Ag 78.12(19) . . ?
N1 Zn Cl 120.06(19) . . ?
N1 Zn O1 107.6(3) . . ?
N1 Zn N2 96.8(3) . . ?
N2 Zn Ag 77.26(19) . . ?
N2 Zn Cl 120.22(19) . . ?
N2 Zn O1 106.2(3) . . ?
C11 P1 Ag 117.6(2) . . ?
C11 P1 C12 105.1(4) . . ?
C12 P1 Ag 112.9(3) . . ?
C18 P1 Ag 112.0(2) . . ?
C18 P1 C11 102.7(4) . . ?
C18 P1 C12 105.3(4) . . ?
C24 P2 Ag 116.5(3) . . ?
C24 P2 C36 105.4(5) . . ?
C24 P2 C36A 104.7(5) . . ?
C30 P2 Ag 109.8(3) . . ?
C30 P2 C24 103.8(3) . . ?
C30 P2 C36 108.7(6) . . ?
C30 P2 C36A 106.0(6) . . ?
C36 P2 Ag 112.1(4) . . ?
C36A P2 Ag 114.9(4) . . ?
C42 O1 Zn 122.4(6) . . ?
C42 O1 C45 109.3(7) . . ?
C45 O1 Zn 128.3(5) . . ?
C1 N1 Zn 123.0(5) . . ?
C1 N1 C6 119.6(6) . . ?
C6 N1 Zn 117.2(5) . . ?
C3 N2 Zn 121.4(5) . . ?
C3 N2 C25 119.9(6) . . ?
C25 N2 Zn 118.2(5) . . ?
N1 C1 C2 122.9(7) . . ?
N1 C1 C4 120.3(7) . . ?
C2 C1 C4 116.8(8) . . ?
C1 C2 H2 114.6 . . ?
C3 C2 C1 130.7(8) . . ?
C3 C2 H2 114.6 . . ?
N2 C3 C2 123.1(8) . . ?
N2 C3 C5 120.0(7) . . ?
C2 C3 C5 116.9(8) . . ?
C1 C4 H4A 109.5 . . ?
C1 C4 H4B 109.5 . . ?
C1 C4 H4C 109.5 . . ?
H4A C4 H4B 109.5 . . ?
H4A C4 H4C 109.5 . . ?
H4B C4 H4C 109.5 . . ?
C3 C5 H5A 109.5 . . ?
C3 C5 H5B 109.5 . . ?
C3 C5 H5C 109.5 . . ?
H5A C5 H5B 109.5 . . ?
H5A C5 H5C 109.5 . . ?
H5B C5 H5C 109.5 . . ?
C7 C6 N1 119.5(7) . . ?
C7 C6 C11 121.3(7) . . ?
C11 C6 N1 119.1(6) . . ?
C6 C7 H7 120.3 . . ?
C8 C7 C6 119.4(7) . . ?
C8 C7 H7 120.3 . . ?
C7 C8 H8 119.7 . . ?
C7 C8 C9 120.6(8) . . ?
C9 C8 H8 119.7 . . ?
C8 C9 H9 120.0 . . ?
C10 C9 C8 119.9(8) . . ?
C10 C9 H9 120.0 . . ?
C9 C10 H10 118.9 . . ?
C9 C10 C11 122.1(7) . . ?
C11 C10 H10 118.9 . . ?
C6 C11 P1 120.6(6) . . ?
C10 C11 P1 122.7(6) . . ?
C10 C11 C6 116.6(7) . . ?
C13 C12 P1 119.9(7) . . ?
C17 C12 P1 118.9(7) . . ?
C17 C12 C13 121.2(9) . . ?
C12 C13 H13 121.4 . . ?
C12 C13 C14 117.3(10) . . ?
C14 C13 H13 121.4 . . ?
C13 C14 H14 119.4 . . ?
C15 C14 C13 121.1(11) . . ?
C15 C14 H14 119.4 . . ?
C14 C15 H15 120.3 . . ?
C14 C15 C16 119.3(10) . . ?
C16 C15 H15 120.3 . . ?
C15 C16 H16 119.2 . . ?
C15 C16 C17 121.5(10) . . ?
C17 C16 H16 119.2 . . ?
C12 C17 C16 119.6(9) . . ?
C12 C17 H17 120.2 . . ?
C16 C17 H17 120.2 . . ?
C19 C18 P1 123.0(6) . . ?
C23 C18 P1 117.9(6) . . ?
C23 C18 C19 119.1(7) . . ?
C18 C19 H19 119.7 . . ?
C20 C19 C18 120.7(8) . . ?
C20 C19 H19 119.7 . . ?
C19 C20 H20 120.2 . . ?
C19 C20 C21 119.7(8) . . ?
C21 C20 H20 120.2 . . ?
C20 C21 H21 120.1 . . ?
C22 C21 C20 119.9(7) . . ?
C22 C21 H21 120.1 . . ?
C21 C22 H22 119.8 . . ?
C21 C22 C23 120.5(8) . . ?
C23 C22 H22 119.8 . . ?
C18 C23 C22 120.1(7) . . ?
C18 C23 H23 119.9 . . ?
C22 C23 H23 119.9 . . ?
C25 C24 P2 121.4(6) . . ?
C25 C24 C28 118.3(7) . . ?
C28 C24 P2 120.3(6) . . ?
C24 C25 N2 119.3(7) . . ?
C24 C25 C26 119.6(7) . . ?
C26 C25 N2 120.9(7) . . ?
C25 C26 H26 120.0 . . ?
C27 C26 C25 119.9(8) . . ?
C27 C26 H26 120.0 . . ?
C26 C27 H27 119.2 . . ?
C26 C27 C29 121.7(8) . . ?
C29 C27 H27 119.2 . . ?
C24 C28 H28 119.6 . . ?
C29 C28 C24 120.8(7) . . ?
C29 C28 H28 119.6 . . ?
C27 C29 H29 120.3 . . ?
C28 C29 C27 119.3(7) . . ?
C28 C29 H29 120.3 . . ?
C31 C30 P2 117.9(6) . . ?
C31 C30 C35 117.5(8) . . ?
C35 C30 P2 124.4(7) . . ?
C30 C31 H31 119.0 . . ?
C32 C31 C30 121.9(8) . . ?
C32 C31 H31 119.0 . . ?
C31 C32 H32 121.0 . . ?
C31 C32 C33 117.9(8) . . ?
C33 C32 H32 121.0 . . ?
C32 C33 H33 119.0 . . ?
C34 C33 C32 121.9(8) . . ?
C34 C33 H33 119.0 . . ?
C33 C34 H34 120.8 . . ?
C35 C34 C33 118.4(7) . . ?
C35 C34 H34 120.8 . . ?
C30 C35 H35 118.9 . . ?
C34 C35 C30 122.2(8) . . ?
C34 C35 H35 118.9 . . ?
O1 C42 H42A 110.5 . . ?
O1 C42 H42B 110.5 . . ?
O1 C42 C43 106.3(8) . . ?
H42A C42 H42B 108.7 . . ?
C43 C42 H42A 110.5 . . ?
C43 C42 H42B 110.5 . . ?
C42 C43 H43A 110.6 . . ?
C42 C43 H43B 110.6 . . ?
H43A C43 H43B 108.7 . . ?
C44 C43 C42 105.9(9) . . ?
C44 C43 H43A 110.6 . . ?
C44 C43 H43B 110.6 . . ?
C43 C44 H44A 110.2 . . ?
C43 C44 H44B 110.2 . . ?
C43 C44 C45 107.6(10) . . ?
H44A C44 H44B 108.5 . . ?
C45 C44 H44A 110.2 . . ?
C45 C44 H44B 110.2 . . ?
O1 C45 C44 103.4(8) . . ?
O1 C45 H45A 111.1 . . ?
O1 C45 H45B 111.1 . . ?
C44 C45 H45A 111.1 . . ?
C44 C45 H45B 111.1 . . ?
H45A C45 H45B 109.0 . . ?
C37 C36 P2 117.6(7) . . ?
C37 C36 C41A 120.0 . . ?
C41A C36 P2 122.4(7) . . ?
C36 C37 H37 120.0 . . ?
C38 C37 C36 120.0 . . ?
C38 C37 H37 120.0 . . ?
C37 C38 H38 120.0 . . ?
C37 C38 C39 120.0 . . ?
C39 C38 H38 120.0 . . ?
C38 C39 H39 120.0 . . ?
C40 C39 C38 120.0 . . ?
C40 C39 H39 120.0 . . ?
C39 C40 H40 120.0 . . ?
C39 C40 C41A 120.0 . . ?
C41A C40 H40 120.0 . . ?
C36 C41A H41A 120.0 . . ?
C40 C41A C36 120.0 . . ?
C40 C41A H41A 120.0 . . ?
C37A C36A P2 114.8(7) . . ?
C37A C36A C41 120.0 . . ?
C41 C36A P2 124.9(7) . . ?
C36A C37A H37A 120.0 . . ?
C38A C37A C36A 120.0 . . ?
C38A C37A H37A 120.0 . . ?
C37A C38A H38A 120.0 . . ?
C37A C38A C39A 120.0 . . ?
C39A C38A H38A 120.0 . . ?
C38A C39A H39A 120.0 . . ?
C40A C39A C38A 120.0 . . ?
C40A C39A H39A 120.0 . . ?
C39A C40A H40A 120.0 . . ?
C39A C40A C41 120.0 . . ?
C41 C40A H40A 120.0 . . ?
C36A C41 H41 120.0 . . ?
C40A C41 C36A 120.0 . . ?
C40A C41 H41 120.0 . . ?

loop_
_geom_bond_atom_site_label_1
_geom_bond_atom_site_label_2
_geom_bond_distance
_geom_bond_site_symmetry_2
_geom_bond_publ_flag
Sb1 F1 1.836(12) . ?
Sb1 F2 1.840(10) . ?
Sb1 F3 1.735(15) . ?
Sb1 F4 1.881(13) . ?
Sb1 F5 1.735(10) . ?
Sb1 F6 1.853(13) . ?
Sb2 F7 1.875(5) 2_775 ?
Sb2 F7 1.875(5) . ?
Sb2 F8 1.873(4) 2_775 ?
Sb2 F8 1.874(4) . ?
Sb2 F9 1.892(5) 2_775 ?
Sb2 F9 1.892(5) . ?
Ag Zn 2.9649(11) . ?
Ag P1 2.4133(19) . ?
Ag P2 2.4115(19) . ?
Zn Cl 2.209(2) . ?
Zn O1 2.005(6) . ?
Zn N1 1.952(6) . ?
Zn N2 1.972(7) . ?
P1 C11 1.816(8) . ?
P1 C12 1.843(9) . ?
P1 C18 1.816(7) . ?
P2 C24 1.832(8) . ?
P2 C30 1.824(8) . ?
P2 C36 1.835(8) . ?
P2 C36A 1.834(8) . ?
O1 C42 1.435(10) . ?
O1 C45 1.480(11) . ?
N1 C1 1.329(10) . ?
N1 C6 1.450(9) . ?
N2 C3 1.348(11) . ?
N2 C25 1.429(9) . ?
C1 C2 1.406(12) . ?
C1 C4 1.531(10) . ?
C2 H2 0.9500 . ?
C2 C3 1.395(11) . ?
C3 C5 1.511(12) . ?
C4 H4A 0.9800 . ?
C4 H4B 0.9800 . ?
C4 H4C 0.9800 . ?
C5 H5A 0.9800 . ?
C5 H5B 0.9800 . ?
C5 H5C 0.9800 . ?
C6 C7 1.384(11) . ?
C6 C11 1.431(10) . ?
C7 H7 0.9500 . ?
C7 C8 1.382(11) . ?
C8 H8 0.9500 . ?
C8 C9 1.392(11) . ?
C9 H9 0.9500 . ?
C9 C10 1.367(11) . ?
C10 H10 0.9500 . ?
C10 C11 1.398(10) . ?
C12 C13 1.407(11) . ?
C12 C17 1.355(12) . ?
C13 H13 0.9500 . ?
C13 C14 1.419(14) . ?
C14 H14 0.9500 . ?
C14 C15 1.359(17) . ?
C15 H15 0.9500 . ?
C15 C16 1.375(15) . ?
C16 H16 0.9500 . ?
C16 C17 1.380(12) . ?
C17 H17 0.9500 . ?
C18 C19 1.382(11) . ?
C18 C23 1.381(11) . ?
C19 H19 0.9500 . ?
C19 C20 1.380(11) . ?
C20 H20 0.9500 . ?
C20 C21 1.388(11) . ?
C21 H21 0.9500 . ?
C21 C22 1.361(10) . ?
C22 H22 0.9500 . ?
C22 C23 1.387(11) . ?
C23 H23 0.9500 . ?
C24 C25 1.380(11) . ?
C24 C28 1.427(10) . ?
C25 C26 1.409(11) . ?
C26 H26 0.9500 . ?
C26 C27 1.344(11) . ?
C27 H27 0.9500 . ?
C27 C29 1.386(11) . ?
C28 H28 0.9500 . ?
C28 C29 1.355(11) . ?
C29 H29 0.9500 . ?
C30 C31 1.404(12) . ?
C30 C35 1.410(11) . ?
C31 H31 0.9500 . ?
C31 C32 1.361(11) . ?
C32 H32 0.9500 . ?
C32 C33 1.404(11) . ?
C33 H33 0.9500 . ?
C33 C34 1.392(11) . ?
C34 H34 0.9500 . ?
C34 C35 1.348(11) . ?
C35 H35 0.9500 . ?
C42 H42A 0.9900 . ?
C42 H42B 0.9900 . ?
C42 C43 1.478(14) . ?
C43 H43A 0.9900 . ?
C43 H43B 0.9900 . ?
C43 C44 1.419(15) . ?
C44 H44A 0.9900 . ?
C44 H44B 0.9900 . ?
C44 C45 1.488(13) . ?
C45 H45A 0.9900 . ?
C45 H45B 0.9900 . ?
C36 C37 1.3900 . ?
C36 C41A 1.3900 . ?
C37 H37 0.9500 . ?
C37 C38 1.3900 . ?
C38 H38 0.9500 . ?
C38 C39 1.3900 . ?
C39 H39 0.9500 . ?
C39 C40 1.3900 . ?
C40 H40 0.9500 . ?
C40 C41A 1.3900 . ?
C41A H41A 0.9500 . ?
C36A C37A 1.3900 . ?
C36A C41 1.3900 . ?
C37A H37A 0.9500 . ?
C37A C38A 1.3900 . ?
C38A H38A 0.9500 . ?
C38A C39A 1.3900 . ?
C39A H39A 0.9500 . ?
C39A C40A 1.3900 . ?
C40A H40A 0.9500 . ?
C40A C41 1.3900 . ?
C41 H41 0.9500 . ?

loop_
_geom_torsion_atom_site_label_1
_geom_torsion_atom_site_label_2
_geom_torsion_atom_site_label_3
_geom_torsion_atom_site_label_4
_geom_torsion
_geom_torsion_site_symmetry_1
_geom_torsion_site_symmetry_2
_geom_torsion_site_symmetry_3
_geom_torsion_site_symmetry_4
_geom_torsion_publ_flag
Ag P1 C11 C6 -33.2(7) . . . . ?
Ag P1 C11 C10 149.6(6) . . . . ?
Ag P1 C12 C13 159.6(6) . . . . ?
Ag P1 C12 C17 -20.4(7) . . . . ?
Ag P1 C18 C19 123.5(6) . . . . ?
Ag P1 C18 C23 -52.9(7) . . . . ?
Ag P2 C24 C25 30.0(8) . . . . ?
Ag P2 C24 C28 -150.4(6) . . . . ?
Ag P2 C30 C31 45.9(6) . . . . ?
Ag P2 C30 C35 -129.4(6) . . . . ?
Ag P2 C36 C37 17.5(10) . . . . ?
Ag P2 C36 C41A -161.9(6) . . . . ?
Ag P2 C36A C37A 43.2(9) . . . . ?
Ag P2 C36A C41 -143.2(6) . . . . ?
Zn O1 C42 C43 172.2(7) . . . . ?
Zn O1 C45 C44 171.3(6) . . . . ?
Zn N1 C1 C2 -8.0(12) . . . . ?
Zn N1 C1 C4 173.9(6) . . . . ?
Zn N1 C6 C7 -88.8(8) . . . . ?
Zn N1 C6 C11 87.1(8) . . . . ?
Zn N2 C3 C2 12.1(11) . . . . ?
Zn N2 C3 C5 -168.4(7) . . . . ?
Zn N2 C25 C24 -93.0(8) . . . . ?
Zn N2 C25 C26 81.5(8) . . . . ?
P1 C12 C13 C14 179.9(8) . . . . ?
P1 C12 C17 C16 179.8(7) . . . . ?
P1 C18 C19 C20 -177.3(6) . . . . ?
P1 C18 C23 C22 178.6(6) . . . . ?
P2 C24 C25 N2 1.1(11) . . . . ?
P2 C24 C25 C26 -173.5(6) . . . . ?
P2 C24 C28 C29 177.4(6) . . . . ?
P2 C30 C31 C32 -179.1(6) . . . . ?
P2 C30 C35 C34 177.2(6) . . . . ?
P2 C36 C37 C38 -179.4(11) . . . . ?
P2 C36 C41A C40 179.4(12) . . . . ?
P2 C36A C37A C38A 174.0(10) . . . . ?
P2 C36A C41 C40A -173.3(11) . . . . ?
O1 C42 C43 C44 22.0(13) . . . . ?
N1 C1 C2 C3 -0.1(16) . . . . ?
N1 C6 C7 C8 177.7(8) . . . . ?
N1 C6 C11 P1 4.9(10) . . . . ?
N1 C6 C11 C10 -177.7(7) . . . . ?
N2 C25 C26 C27 179.6(8) . . . . ?
C1 N1 C6 C7 84.9(10) . . . . ?
C1 N1 C6 C11 -99.2(9) . . . . ?
C1 C2 C3 N2 -2.4(15) . . . . ?
C1 C2 C3 C5 178.1(9) . . . . ?
C3 N2 C25 C24 95.2(9) . . . . ?
C3 N2 C25 C26 -90.2(10) . . . . ?
C4 C1 C2 C3 178.0(9) . . . . ?
C6 N1 C1 C2 178.6(7) . . . . ?
C6 N1 C1 C4 0.6(11) . . . . ?
C6 C7 C8 C9 0.8(13) . . . . ?
C7 C6 C11 P1 -179.2(7) . . . . ?
C7 C6 C11 C10 -1.9(12) . . . . ?
C7 C8 C9 C10 -3.5(13) . . . . ?
C8 C9 C10 C11 3.6(13) . . . . ?
C9 C10 C11 P1 176.4(7) . . . . ?
C9 C10 C11 C6 -0.9(12) . . . . ?
C11 P1 C12 C13 30.3(8) . . . . ?
C11 P1 C12 C17 -149.7(7) . . . . ?
C11 P1 C18 C19 -109.4(7) . . . . ?
C11 P1 C18 C23 74.2(7) . . . . ?
C11 C6 C7 C8 1.9(13) . . . . ?
C12 P1 C11 C6 93.3(7) . . . . ?
C12 P1 C11 C10 -83.9(7) . . . . ?
C12 P1 C18 C19 0.5(8) . . . . ?
C12 P1 C18 C23 -175.9(6) . . . . ?
C12 C13 C14 C15 0.7(17) . . . . ?
C13 C12 C17 C16 -0.2(13) . . . . ?
C13 C14 C15 C16 -0.9(17) . . . . ?
C14 C15 C16 C17 0.6(16) . . . . ?
C15 C16 C17 C12 0.0(15) . . . . ?
C17 C12 C13 C14 -0.2(14) . . . . ?
C18 P1 C11 C6 -156.7(6) . . . . ?
C18 P1 C11 C10 26.1(7) . . . . ?
C18 P1 C12 C13 -77.8(7) . . . . ?
C18 P1 C12 C17 102.2(7) . . . . ?
C18 C19 C20 C21 0.7(12) . . . . ?
C19 C18 C23 C22 2.0(11) . . . . ?
C19 C20 C21 C22 -1.6(12) . . . . ?
C20 C21 C22 C23 2.7(11) . . . . ?
C21 C22 C23 C18 -2.9(11) . . . . ?
C23 C18 C19 C20 -0.9(12) . . . . ?
C24 P2 C30 C31 -79.3(6) . . . . ?
C24 P2 C30 C35 105.3(7) . . . . ?
C24 P2 C36 C37 145.1(7) . . . . ?
C24 P2 C36 C41A -34.3(9) . . . . ?
C24 P2 C36A C37A 172.3(7) . . . . ?
C24 P2 C36A C41 -14.0(8) . . . . ?
C24 C25 C26 C27 -5.9(12) . . . . ?
C24 C28 C29 C27 -2.1(12) . . . . ?
C25 N2 C3 C2 -176.4(8) . . . . ?
C25 N2 C3 C5 3.1(12) . . . . ?
C25 C24 C28 C29 -3.1(12) . . . . ?
C25 C26 C27 C29 0.6(13) . . . . ?
C26 C27 C29 C28 3.3(13) . . . . ?
C28 C24 C25 N2 -178.4(7) . . . . ?
C28 C24 C25 C26 6.9(12) . . . . ?
C30 P2 C24 C25 150.9(7) . . . . ?
C30 P2 C24 C28 -29.5(7) . . . . ?
C30 P2 C36 C37 -104.1(8) . . . . ?
C30 P2 C36 C41A 76.4(8) . . . . ?
C30 P2 C36A C37A -78.3(8) . . . . ?
C30 P2 C36A C41 95.3(8) . . . . ?
C30 C31 C32 C33 2.6(12) . . . . ?
C31 C30 C35 C34 1.9(11) . . . . ?
C31 C32 C33 C34 -0.2(11) . . . . ?
C32 C33 C34 C35 -1.3(11) . . . . ?
C33 C34 C35 C30 0.4(11) . . . . ?
C35 C30 C31 C32 -3.4(11) . . . . ?
C42 O1 C45 C44 -9.3(10) . . . . ?
C42 C43 C44 C45 -28.3(14) . . . . ?
C43 C44 C45 O1 23.3(12) . . . . ?
C45 O1 C42 C43 -7.3(11) . . . . ?
C36 P2 C24 C25 -95.0(9) . . . . ?
C36 P2 C24 C28 84.6(8) . . . . ?
C36 P2 C30 C31 168.9(7) . . . . ?
C36 P2 C30 C35 -6.4(8) . . . . ?
C36 C37 C38 C39 0.0 . . . . ?
C37 C36 C41A C40 0.0 . . . . ?
C37 C38 C39 C40 0.0 . . . . ?
C38 C39 C40 C41A 0.0 . . . . ?
C39 C40 C41A C36 0.0 . . . . ?
C41A C36 C37 C38 0.0 . . . . ?
C36A P2 C24 C25 -98.1(8) . . . . ?
C36A P2 C24 C28 81.5(8) . . . . ?
C36A P2 C30 C31 170.6(7) . . . . ?
C36A P2 C30 C35 -4.7(8) . . . . ?
C36A C37A C38A C39A 0.0 . . . . ?
C37A C36A C41 C40A 0.0 . . . . ?
C37A C38A C39A C40A 0.0 . . . . ?
C38A C39A C40A C41 0.0 . . . . ?
C39A C40A C41 C36A 0.0 . . . . ?
C41 C36A C37A C38A 0.0 . . . . ?

loop_
_smtbx_masks_void_nr
_smtbx_masks_void_average_x
_smtbx_masks_void_average_y
_smtbx_masks_void_average_z
_smtbx_masks_void_volume
_smtbx_masks_void_count_electrons
_smtbx_masks_void_content
1 -0.569 -0.002 0.069 1086.0 250.7 '6 C4H8O'
